data_2105407
loop_
_publ_author_name
'Remeika, J.P.'
'Marezio, M.'
'Dernier, P.D.'

_publ_section_title
;
 The Crystal Structure of the High Pressure Phase Ca B2 O4 (III)
;
_journal_name_full 'Acta Crystallographica B (24,1968-38,1982)'
_journal_page_first 955
_journal_page_last 964
_journal_paper_doi 10.1107/S0567740869003244
_journal_volume 25
_journal_year 1969
_chemical_formula_sum 'B2 Ca O4'
_chemical_name_systematic 'Ca B2 O4'
_space_group_IT_number 33
_symmetry_space_group_name_Hall 'P 2c -2n'
_symmetry_space_group_name_H-M 'P n a 21'
_cell_angle_alpha 90
_cell_angle_beta 90
_cell_angle_gamma 90
_cell_formula_units_Z 12
_cell_length_a 11.38
_cell_length_b 6.382
_cell_length_c 11.304
_cell_volume 820.977
_citation_journal_id_ASTM ACBCAR
_cod_data_source_file boron_36.cif
_cod_data_source_block B2Ca1O4
_cod_original_cell_volume 820.9774
_cod_original_formula_sum 'B2 Ca1 O4'
_cod_database_code 2105407

loop_
_symmetry_equiv_pos_as_xyz
x,y,z
-x,-y,z+1/2
-x+1/2,y+1/2,z+1/2
x+1/2,-y+1/2,z

loop_
_atom_site_label
_atom_site_type_symbol
_atom_site_fract_x
_atom_site_fract_y
_atom_site_fract_z
_atom_site_occupancy
_atom_site_U_iso_or_equiv
Ca3 Ca+2 0.25309 0.11288 0.27955 1 0.0
O10 O-2 0.287 0.2046 0.8336 1 0.0
B1 B+3 0.1401 0.2529 0.539 1 0.0
B5 B+3 0.4658 0.0183 0.48 1 0.0
O7 O-2 0.0061 0.3009 0.5305 1 0.0
O11 O-2 0.4563 0.137 0.9458 1 0.0
O8 O-2 0.1734 0.2946 0.6635 1 0.0
O4 O-2 0.4547 0.1715 0.2567 1 0.0
O5 O-2 0.2009 0.375 0.4486 1 0.0
O6 O-2 0.1456 0.0322 0.5116 1 0.0
O3 O-2 0.0717 0.0297 0.2009 1 0.0
O1 O-2 0.2657 0.1944 0.0459 1 0.0
O2 O-2 0.2171 0.4704 0.1734 1 0.0
Ca1 Ca+2 0.07351 0.05043 0 1 0.0
B3 B+3 0.2131 0.1191 0.7403 1 0.0
B2 B+3 0.251 0.4193 0.0515 1 0.0
B4 B+3 0.3222 0.1006 0.9442 1 0.0
O9 O-2 0.1069 0.022 0.7981 1 0.0
O12 O-2 0.1504 0.4768 0.9668 1 0.0
Ca2 Ca+2 0.03257 0.65995 0.23386 1 0.0
B6 B+3 0.4748 0.3758 0.2477 1 0.0
